data_7060895
loop_
_publ_author_name
'Trivedi, Manoj'
'Dubey, Santosh Kumar'
'Kaur, Gurmeet'
'Rath, Nigam P.'

_publ_section_title
;
 Ru(ii)- and Ru(iv)-dmso complexes catalyze efficient and selective
 aqueous-phase nitrile hydration reactions under mild conditions
;
_journal_issue 37
_journal_name_full 'New Journal of Chemistry'
_journal_page_first 17339
_journal_page_last 17346
_journal_paper_doi 10.1039/D1NJ03041H
_journal_volume 45
_journal_year 2021
_chemical_formula_moiety 'C6 H18 Cl2 N2 O2 Ru S2'
_chemical_formula_sum 'C6 H18 Cl2 N2 O2 Ru S2'
_chemical_formula_weight 386.31
_space_group_crystal_system monoclinic
_space_group_IT_number 14
_space_group_name_Hall '-P 2yn'
_space_group_name_H-M_alt 'P 1 21/n 1'
_atom_sites_solution_hydrogens geom
_audit_creation_method SHELXL-2013
_audit_update_record
;
2021-06-14 deposited with the CCDC.	2021-08-04 downloaded from the CCDC.
;
_cell_angle_alpha 90
_cell_angle_beta 109.46(2)
_cell_angle_gamma 90
_cell_formula_units_Z 4
_cell_length_a 11.661(2)
_cell_length_b 8.5427(16)
_cell_length_c 15.357(3)
_cell_measurement_reflns_used 4087
_cell_measurement_temperature 293(2)
_cell_measurement_theta_max 29.2965
_cell_measurement_theta_min 2.9006
_cell_volume 1442.4(5)
_computing_cell_refinement
;
CrysAlisPro, Oxford Diffraction Ltd.,
Version 1.171.34.44 (release 25-10-2010 CrysAlis171 .NET)
(compiled Oct 25 2010,18:11:34)
;
_computing_data_collection
;
CrysAlisPro, Oxford Diffraction Ltd.,
Version 1.171.34.44 (release 25-10-2010 CrysAlis171 .NET)
(compiled Oct 25 2010,18:11:34)
;
_computing_data_reduction
;
CrysAlisPro, Oxford Diffraction Ltd.,
Version 1.171.34.44 (release 25-10-2010 CrysAlis171 .NET)
(compiled Oct 25 2010,18:11:34)
;
_computing_molecular_graphics 'ORTEP-32 (Faruggia, 1997)'
_computing_publication_material 'SHELXL-97 (Sheldrick, 1997)'
_computing_structure_refinement 'SHELXL-2013 (Sheldrick, 2013)'
_computing_structure_solution 'SHELXS-97 (Sheldrick, 1990)'
_diffrn_ambient_temperature 293(2)
_diffrn_measured_fraction_theta_full 0.998
_diffrn_measured_fraction_theta_max 0.998
_diffrn_measurement_device_type 'Xcalibur, Sapphire3'
_diffrn_measurement_method \w/2\q
_diffrn_radiation_type MoK\a
_diffrn_radiation_wavelength 0.71073
_diffrn_reflns_av_R_equivalents 0.0747
_diffrn_reflns_av_unetI/netI 0.0494
_diffrn_reflns_Laue_measured_fraction_full 0.998
_diffrn_reflns_Laue_measured_fraction_max 0.998
_diffrn_reflns_limit_h_max 13
_diffrn_reflns_limit_h_min -13
_diffrn_reflns_limit_k_max 8
_diffrn_reflns_limit_k_min -10
_diffrn_reflns_limit_l_max 18
_diffrn_reflns_limit_l_min -18
_diffrn_reflns_number 11982
_diffrn_reflns_point_group_measured_fraction_full 0.998
_diffrn_reflns_point_group_measured_fraction_max 0.998
_diffrn_reflns_theta_full 25.000
_diffrn_reflns_theta_max 24.999
_diffrn_reflns_theta_min 3.020
_diffrn_source 'fine-focus sealed tube'
_exptl_absorpt_coefficient_mu 1.732
_exptl_absorpt_correction_T_max 0.8013
_exptl_absorpt_correction_T_min 0.7317
_exptl_absorpt_correction_type multi-scan
_exptl_absorpt_process_details
;
CrysAlisPro, Oxford Diffraction Ltd.,
Version 1.171.34.44 (release 25-10-2010 CrysAlis171 .NET)
(compiled Oct 25 2010,18:11:34)
Empirical absorption correction using spherical harmonics,
 implemented in SCALE3 ABSPACK scaling algorithm.
;
_exptl_crystal_colour Yellow
_exptl_crystal_density_diffrn 1.779
_exptl_crystal_density_method 'not measured'
_exptl_crystal_description Needle
_exptl_crystal_F_000 776
_exptl_crystal_size_max 0.40
_exptl_crystal_size_mid 0.30
_exptl_crystal_size_min 0.20
_refine_diff_density_max 1.392
_refine_diff_density_min -1.304
_refine_diff_density_rms 0.178
_refine_ls_extinction_coef 0.0000(8)
_refine_ls_extinction_expression Fc^*^=kFc[1+0.001xFc^2^\l^3^/sin(2\q)]^-1/4^
_refine_ls_extinction_method SHELXL
_refine_ls_goodness_of_fit_ref 1.195
_refine_ls_hydrogen_treatment constr
_refine_ls_matrix_type full
_refine_ls_number_parameters 143
_refine_ls_number_reflns 2544
_refine_ls_number_restraints 0
_refine_ls_restrained_S_all 1.195
_refine_ls_R_factor_all 0.0721
_refine_ls_R_factor_gt 0.0656
_refine_ls_shift/su_max 0.003
_refine_ls_shift/su_mean 0.000
_refine_ls_structure_factor_coef Fsqd
_refine_ls_weighting_details 'w=1/[\s^2^(Fo^2^)+(0.0921P)^2^+6.0286P] where P=(Fo^2^+2Fc^2^)/3'
_refine_ls_weighting_scheme calc
_refine_ls_wR_factor_gt 0.1867
_refine_ls_wR_factor_ref 0.1930
_reflns_Friedel_coverage 0.000
_reflns_number_gt 2236
_reflns_number_total 2544
_reflns_threshold_expression 'I > 2\s(I)'
_cod_data_source_file d1nj03041h2.cif
_cod_data_source_block Compound_1
_cod_depositor_comments 'Adding full bibliography for 7060893--7060895.cif.'
_cod_original_sg_symbol_H-M 'P 21/n'
_cod_database_code 7060895
_shelx_space_group_comment
;
The symmetry employed for this shelxl refinement is uniquely defined
by the following loop, which should always be used as a source of
symmetry information in preference to the above space-group names.
They are only intended as comments.
;
_shelxl_version_number 2013-4

loop_
_space_group_symop_operation_xyz
'x, y, z'
'-x+1/2, y+1/2, -z+1/2'
'-x, -y, -z'
'x-1/2, -y-1/2, z-1/2'

loop_
_atom_site_label
_atom_site_type_symbol
_atom_site_fract_x
_atom_site_fract_y
_atom_site_fract_z
_atom_site_U_iso_or_equiv
_atom_site_adp_type
_atom_site_occupancy
_atom_site_site_symmetry_order
_atom_site_calc_flag
_atom_site_refinement_flags_posn
_atom_site_refinement_flags_adp
_atom_site_refinement_flags_occupancy
_atom_site_disorder_assembly
_atom_site_disorder_group
Ru1 Ru 0.83472(6) 0.72808(8) 0.04402(4) 0.0350(3) Uani 1 1 d . . . . .
S2 S 0.73249(18) 0.9277(2) -0.04187(14) 0.0376(5) Uani 1 1 d . . . . .
S1 S 0.68911(19) 0.6682(3) 0.10593(14) 0.0391(5) Uani 1 1 d . . . . .
Cl2 Cl 0.9578(2) 0.5147(3) 0.13334(16) 0.0553(7) Uani 1 1 d . . . . .
Cl1 Cl 0.93531(19) 0.9059(3) 0.16793(16) 0.0486(6) Uani 1 1 d . . . . .
N2 N 0.9816(7) 0.7758(9) -0.0081(6) 0.050(2) Uani 1 1 d . . . . .
H7A H 1.0062 0.6868 -0.0264 0.075 Uiso 1 1 calc R U . . .
H7B H 1.0433 0.8191 0.0362 0.075 Uiso 1 1 calc R U . . .
H7C H 0.9560 0.8413 -0.0558 0.075 Uiso 1 1 calc R U . . .
O1 O 0.7973(6) 1.0096(8) -0.0981(4) 0.0518(16) Uani 1 1 d . . . . .
O2 O 0.5727(6) 0.7569(8) 0.0775(5) 0.0585(19) Uani 1 1 d . . . . .
N1 N 0.7671(6) 0.5710(8) -0.0622(5) 0.0395(16) Uani 1 1 d . . . . .
C1 C 0.7408(10) 0.4866(12) -0.1188(7) 0.056(2) Uani 1 1 d . . . . .
C4 C 0.6490(9) 0.4666(12) 0.0907(7) 0.059(3) Uani 1 1 d . . . . .
H4A H 0.5915 0.4431 0.1214 0.089 Uiso 1 1 calc R U . . .
H4B H 0.7205 0.4036 0.1165 0.089 Uiso 1 1 calc R U . . .
H4C H 0.6132 0.4442 0.0260 0.089 Uiso 1 1 calc R U . . .
C6 C 0.6894(9) 1.0766(11) 0.0224(7) 0.051(2) Uani 1 1 d . . . . .
H6A H 0.7610 1.1256 0.0637 0.076 Uiso 1 1 calc R U . . .
H6B H 0.6434 1.0310 0.0574 0.076 Uiso 1 1 calc R U . . .
H6C H 0.6407 1.1536 -0.0192 0.076 Uiso 1 1 calc R U . . .
C3 C 0.7455(10) 0.6689(15) 0.2291(6) 0.063(3) Uani 1 1 d . . . . .
H3A H 0.7668 0.7739 0.2508 0.094 Uiso 1 1 calc R U . . .
H3B H 0.8162 0.6033 0.2506 0.094 Uiso 1 1 calc R U . . .
H3C H 0.6839 0.6300 0.2522 0.094 Uiso 1 1 calc R U . . .
C5 C 0.5870(8) 0.8761(12) -0.1198(7) 0.054(2) Uani 1 1 d . . . . .
H5A H 0.5443 0.9690 -0.1479 0.082 Uiso 1 1 calc R U . . .
H5B H 0.5416 0.8229 -0.0869 0.082 Uiso 1 1 calc R U . . .
H5C H 0.5965 0.8083 -0.1668 0.082 Uiso 1 1 calc R U . . .
C2 C 0.7068(13) 0.3704(14) -0.1953(7) 0.077(4) Uani 1 1 d . . . . .
H2A H 0.7111 0.4187 -0.2506 0.115 Uiso 1 1 calc R U . . .
H2B H 0.6255 0.3342 -0.2056 0.115 Uiso 1 1 calc R U . . .
H2C H 0.7620 0.2834 -0.1792 0.115 Uiso 1 1 calc R U . . .

loop_
_atom_site_aniso_label
_atom_site_aniso_U_11
_atom_site_aniso_U_22
_atom_site_aniso_U_33
_atom_site_aniso_U_23
_atom_site_aniso_U_13
_atom_site_aniso_U_12
Ru1 0.0260(4) 0.0412(5) 0.0434(5) -0.0052(3) 0.0192(3) 0.0026(3)
S2 0.0297(11) 0.0411(12) 0.0478(11) 0.0001(9) 0.0207(9) 0.0005(8)
S1 0.0327(11) 0.0433(12) 0.0482(12) 0.0014(9) 0.0227(9) 0.0011(9)
Cl2 0.0491(14) 0.0606(15) 0.0580(13) 0.0002(11) 0.0201(11) 0.0224(11)
Cl1 0.0368(12) 0.0560(14) 0.0568(13) -0.0148(10) 0.0205(10) -0.0048(10)
N2 0.035(4) 0.058(5) 0.064(5) -0.020(4) 0.027(4) -0.003(3)
O1 0.042(4) 0.062(4) 0.063(4) 0.011(3) 0.032(3) -0.005(3)
O2 0.033(4) 0.064(4) 0.091(5) 0.017(4) 0.037(4) 0.010(3)
N1 0.038(4) 0.042(4) 0.047(4) -0.005(3) 0.024(3) 0.004(3)
C1 0.064(7) 0.051(6) 0.060(6) 0.006(5) 0.029(5) 0.007(5)
C4 0.050(6) 0.058(6) 0.073(7) 0.008(5) 0.026(5) -0.008(5)
C6 0.047(5) 0.044(5) 0.068(6) -0.001(4) 0.028(5) 0.011(4)
C3 0.057(6) 0.091(8) 0.048(5) -0.006(5) 0.027(5) -0.016(6)
C5 0.037(5) 0.064(6) 0.057(5) 0.007(5) 0.009(4) 0.001(5)
C2 0.106(10) 0.069(8) 0.045(6) -0.011(5) 0.011(6) 0.009(7)

loop_
_atom_type_symbol
_atom_type_description
_atom_type_scat_dispersion_real
_atom_type_scat_dispersion_imag
_atom_type_scat_source
C C 0.0033 0.0016 'International Tables Vol C Tables 4.2.6.8 and 6.1.1.4'
H H 0.0000 0.0000 'International Tables Vol C Tables 4.2.6.8 and 6.1.1.4'
N N 0.0061 0.0033 'International Tables Vol C Tables 4.2.6.8 and 6.1.1.4'
S S 0.1246 0.1234 'International Tables Vol C Tables 4.2.6.8 and 6.1.1.4'
Cl Cl 0.1484 0.1585 'International Tables Vol C Tables 4.2.6.8 and 6.1.1.4'
O O 0.0106 0.0060 'International Tables Vol C Tables 4.2.6.8 and 6.1.1.4'
Ru Ru -1.2594 0.8363 'International Tables Vol C Tables 4.2.6.8 and 6.1.1.4'

loop_
_geom_angle_atom_site_label_1
_geom_angle_atom_site_label_2
_geom_angle_atom_site_label_3
_geom_angle
_geom_angle_site_symmetry_1
_geom_angle_site_symmetry_3
_geom_angle_publ_flag
N1 Ru1 N2 88.3(3) . . ?
N1 Ru1 S2 92.4(2) . . ?
N2 Ru1 S2 88.3(2) . . ?
N1 Ru1 S1 92.4(2) . . ?
N2 Ru1 S1 176.3(2) . . ?
S2 Ru1 S1 95.33(8) . . ?
N1 Ru1 Cl1 173.87(19) . . ?
N2 Ru1 Cl1 86.3(2) . . ?
S2 Ru1 Cl1 90.49(8) . . ?
S1 Ru1 Cl1 92.68(8) . . ?
N1 Ru1 Cl2 87.5(2) . . ?
N2 Ru1 Cl2 87.7(2) . . ?
S2 Ru1 Cl2 175.94(8) . . ?
S1 Ru1 Cl2 88.73(8) . . ?
Cl1 Ru1 Cl2 89.23(9) . . ?
O1 S2 C5 106.3(4) . . ?
O1 S2 C6 106.0(4) . . ?
C5 S2 C6 99.7(5) . . ?
O1 S2 Ru1 115.0(3) . . ?
C5 S2 Ru1 114.1(3) . . ?
C6 S2 Ru1 114.2(3) . . ?
O2 S1 C3 106.7(5) . . ?
O2 S1 C4 106.3(5) . . ?
C3 S1 C4 97.5(5) . . ?
O2 S1 Ru1 120.0(3) . . ?
C3 S1 Ru1 112.4(4) . . ?
C4 S1 Ru1 111.4(4) . . ?
C1 N1 Ru1 174.0(8) . . ?
N1 C1 C2 179.1(12) . . ?

loop_
_geom_bond_atom_site_label_1
_geom_bond_atom_site_label_2
_geom_bond_distance
_geom_bond_site_symmetry_2
_geom_bond_publ_flag
Ru1 N1 2.055(7) . ?
Ru1 N2 2.158(8) . ?
Ru1 S2 2.241(2) . ?
Ru1 S1 2.264(2) . ?
Ru1 Cl1 2.412(2) . ?
Ru1 Cl2 2.439(2) . ?
S2 O1 1.497(6) . ?
S2 C5 1.775(9) . ?
S2 C6 1.782(9) . ?
S1 O2 1.488(7) . ?
S1 C3 1.783(9) . ?
S1 C4 1.780(11) . ?
N1 C1 1.093(12) . ?
C1 C2 1.487(15) . ?
